data_7125533
loop_
_publ_author_name
'Blake, Alexander J.'
'Giblin, Gerard M. P.'
'Kirk, Douglas T.'
'Simpkins, Nigel S.'
'Wilson, Claire'

_publ_section_title
;
 The enantioselective generation of bridgehead enolates
;
_journal_issue 24
_journal_name_full 'Chemical Communications'
_journal_page_first 2668
_journal_paper_doi 10.1039/b108986m
_journal_year 2001
_chemical_formula_sum 'C15 H24 O Si2'
_chemical_formula_weight 276.52
_space_group_IT_number 33
_space_group_name_Hall 'P 2c -2n'
_space_group_name_H-M_alt 'P n a 21'
_symmetry_cell_setting orthorhombic
_symmetry_space_group_name_H-M 'P n a 21'
_atom_sites_solution_hydrogens geom
_atom_sites_solution_primary direct
_atom_sites_solution_secondary difmap
_audit_creation_method SHELXL-97
_cell_angle_alpha 90.00
_cell_angle_beta 90.00
_cell_angle_gamma 90.00
_cell_formula_units_Z 4
_cell_length_a 12.4355(7)
_cell_length_b 13.6661(8)
_cell_length_c 9.8989(6)
_cell_measurement_reflns_used 6322
_cell_measurement_temperature 150(2)
_cell_measurement_theta_max 28.51
_cell_measurement_theta_min 2.21
_cell_volume 1682.27(17)
_computing_cell_refinement 'Bruker SAINT'
_computing_data_collection 'Bruker SMART'
_computing_data_reduction 'Bruker SHELXTL'
_computing_molecular_graphics 'Bruker SHELXTL'
_computing_publication_material 'Bruker SHELXTL'
_computing_structure_refinement 'SHELXL-97 (Sheldrick, 1997)'
_computing_structure_solution 'SHELXS-97 (Sheldrick, 1990)'
_diffrn_ambient_temperature 150(2)
_diffrn_measured_fraction_theta_full 0.995
_diffrn_measured_fraction_theta_max 0.929
_diffrn_measurement_device_type 'Bruker SMART1000 CCD area detector'
_diffrn_measurement_method omega
_diffrn_radiation_monochromator graphite
_diffrn_radiation_source 'fine-focus sealed tube'
_diffrn_radiation_type MoK\a
_diffrn_radiation_wavelength 0.71073
_diffrn_reflns_av_R_equivalents 0.042
_diffrn_reflns_av_sigmaI/netI 0.0201
_diffrn_reflns_limit_h_max 12
_diffrn_reflns_limit_h_min -16
_diffrn_reflns_limit_k_max 17
_diffrn_reflns_limit_k_min -17
_diffrn_reflns_limit_l_max 11
_diffrn_reflns_limit_l_min -13
_diffrn_reflns_number 10738
_diffrn_reflns_theta_full 27.50
_diffrn_reflns_theta_max 28.85
_diffrn_reflns_theta_min 2.21
_diffrn_standards_decay_% none
_exptl_absorpt_coefficient_mu 0.200
_exptl_absorpt_correction_type none
_exptl_crystal_colour Colourless
_exptl_crystal_density_diffrn 1.092
_exptl_crystal_density_method 'not measured'
_exptl_crystal_description 'irregular block'
_exptl_crystal_F_000 600
_exptl_crystal_size_max 0.51
_exptl_crystal_size_mid 0.35
_exptl_crystal_size_min 0.15
_refine_diff_density_max 0.393
_refine_diff_density_min -0.147
_refine_diff_density_rms 0.040
_refine_ls_abs_structure_details 'Flack H D (1983), Acta Cryst. A39, 876-881'
_refine_ls_abs_structure_Flack -0.04(9)
_refine_ls_extinction_method none
_refine_ls_goodness_of_fit_ref 1.015
_refine_ls_hydrogen_treatment 'riding model'
_refine_ls_matrix_type full
_refine_ls_number_parameters 163
_refine_ls_number_reflns 3797
_refine_ls_number_restraints 1
_refine_ls_restrained_S_all 1.015
_refine_ls_R_factor_all 0.0353
_refine_ls_R_factor_gt 0.0318
_refine_ls_shift/su_max 0.001
_refine_ls_shift/su_mean 0.000
_refine_ls_structure_factor_coef Fsqd
_refine_ls_weighting_details 'calc w=1/[\s^2^(Fo^2^)+(0.0589P)^2^+0.0000P] where P=(Fo^2^+2Fc^2^)/3'
_refine_ls_weighting_scheme calc
_refine_ls_wR_factor_gt 0.0800
_refine_ls_wR_factor_ref 0.0820
_reflns_number_gt 3510
_reflns_number_total 3797
_reflns_threshold_expression >2sigma(I)
_cod_data_source_file b108986m.txt
_cod_data_source_block 6
_cod_depositor_comments
;
The following automatic conversions were performed:

data item '_symmetry_cell_setting' value 'Orthorhombic' was changed
to 'orthorhombic' in accordance with the
/home/saulius/struct/COD-crude-data/automatic-downloads/DataCite-retrospective/RSC/depositions/lib/dictionaries/cif_core.dic
dictionary named 'cif_core.dic' version 2.4.2 last updated on
2011-04-26.

data item '_atom_sites_solution_hydrogens' value 'geometrically
placed' was changed to 'geom'.

Automatic conversion script
Id: cif_fix_values 6909 2019-04-08 15:41:33Z antanas 
;
_cod_original_sg_symbol_H-M Pna2(1)
_cod_database_code 7125533

loop_
_symmetry_equiv_pos_as_xyz
'x, y, z'
'-x, -y, z+1/2'
'x+1/2, -y+1/2, z'
'-x+1/2, y+1/2, z+1/2'

loop_
_atom_site_label
_atom_site_type_symbol
_atom_site_fract_x
_atom_site_fract_y
_atom_site_fract_z
_atom_site_U_iso_or_equiv
_atom_site_adp_type
_atom_site_occupancy
_atom_site_symmetry_multiplicity
_atom_site_calc_flag
_atom_site_refinement_flags
Si1 Si 0.02838(3) 0.33660(3) 0.12949(5) 0.03583(11) Uani 1 1 d .
O1 O 0.23315(9) 0.27485(9) 0.31211(13) 0.0399(3) Uani 1 1 d .
C1 C 0.15455(11) 0.22132(10) 0.31824(15) 0.0280(3) Uani 1 1 d .
Si2 Si 0.17490(3) 0.19574(3) 0.60613(5) 0.03352(11) Uani 1 1 d .
C2 C 0.06576(11) 0.21962(10) 0.21530(16) 0.0283(3) Uani 1 1 d .
C3 C 0.05400(12) 0.11890(11) 0.14119(17) 0.0338(3) Uani 1 1 d .
H3A H 0.0149 0.1213 0.0530 0.041 Uiso 1 1 calc R
C4 C 0.13830(12) 0.04377(11) 0.15092(18) 0.0364(3) Uani 1 1 d .
H4A H 0.1701 0.0194 0.0704 0.044 Uiso 1 1 calc R
C5 C 0.17118(12) 0.00906(11) 0.26907(19) 0.0390(4) Uani 1 1 d .
H5A H 0.2255 -0.0398 0.2704 0.047 Uiso 1 1 calc R
C6 C 0.12683(12) 0.04342(11) 0.39727(17) 0.0350(3) Uani 1 1 d .
H6A H 0.1350 -0.0027 0.4750 0.042 Uiso 1 1 calc R
C7 C 0.13003(11) 0.15535(10) 0.43521(15) 0.0278(3) Uani 1 1 d .
C8 C 0.02539(11) 0.10487(10) 0.39885(16) 0.0302(3) Uani 1 1 d .
H8A H -0.0286 0.0931 0.4719 0.036 Uiso 1 1 calc R
C9 C -0.01349(11) 0.14366(11) 0.26451(16) 0.0307(3) Uani 1 1 d .
H9A H -0.0921 0.1562 0.2522 0.037 Uiso 1 1 calc R
C10 C -0.08889(18) 0.31336(18) 0.0164(2) 0.0593(6) Uani 1 1 d .
H10A H -0.1092 0.3743 -0.0292 0.089 Uiso 1 1 calc R
H10B H -0.1497 0.2895 0.0702 0.089 Uiso 1 1 calc R
H10C H -0.0694 0.2641 -0.0512 0.089 Uiso 1 1 calc R
C11 C 0.14546(18) 0.38231(15) 0.0300(2) 0.0539(5) Uani 1 1 d .
H11A H 0.1259 0.4437 -0.0150 0.081 Uiso 1 1 calc R
H11B H 0.1655 0.3335 -0.0380 0.081 Uiso 1 1 calc R
H11C H 0.2064 0.3938 0.0907 0.081 Uiso 1 1 calc R
C12 C -0.0092(2) 0.42532(14) 0.2637(2) 0.0596(5) Uani 1 1 d .
H12A H -0.0294 0.4878 0.2222 0.089 Uiso 1 1 calc R
H12B H 0.0521 0.4354 0.3243 0.089 Uiso 1 1 calc R
H12C H -0.0702 0.3996 0.3153 0.089 Uiso 1 1 calc R
C13 C 0.1153(2) 0.11487(17) 0.7377(2) 0.0628(6) Uani 1 1 d .
H13A H 0.1392 0.1364 0.8272 0.094 Uiso 1 1 calc R
H13B H 0.1387 0.0473 0.7224 0.094 Uiso 1 1 calc R
H13C H 0.0367 0.1183 0.7327 0.094 Uiso 1 1 calc R
C14 C 0.32444(14) 0.19108(16) 0.6157(3) 0.0536(4) Uani 1 1 d .
H14A H 0.3479 0.2123 0.7056 0.080 Uiso 1 1 calc R
H14B H 0.3552 0.2346 0.5471 0.080 Uiso 1 1 calc R
H14C H 0.3489 0.1239 0.5996 0.080 Uiso 1 1 calc R
C15 C 0.12711(14) 0.32400(12) 0.6285(2) 0.0466(4) Uani 1 1 d .
H15A H 0.1492 0.3481 0.7176 0.070 Uiso 1 1 calc R
H15B H 0.0485 0.3258 0.6216 0.070 Uiso 1 1 calc R
H15C H 0.1585 0.3656 0.5581 0.070 Uiso 1 1 calc R

loop_
_atom_site_aniso_label
_atom_site_aniso_U_11
_atom_site_aniso_U_22
_atom_site_aniso_U_33
_atom_site_aniso_U_23
_atom_site_aniso_U_13
_atom_site_aniso_U_12
Si1 0.0393(2) 0.0363(2) 0.0319(2) 0.00754(18) -0.00010(17) 0.00298(16)
O1 0.0314(6) 0.0475(6) 0.0408(6) 0.0051(5) -0.0020(5) -0.0144(5)
C1 0.0271(7) 0.0289(6) 0.0282(7) -0.0034(6) 0.0015(5) -0.0003(5)
Si2 0.0335(2) 0.0404(2) 0.0267(2) -0.00127(18) -0.00229(16) -0.00479(15)
C2 0.0274(7) 0.0298(7) 0.0277(7) 0.0004(5) 0.0009(5) -0.0005(5)
C3 0.0337(7) 0.0366(7) 0.0313(8) -0.0048(6) -0.0030(6) -0.0012(6)
C4 0.0322(7) 0.0386(7) 0.0382(9) -0.0140(7) 0.0023(6) 0.0013(6)
C5 0.0349(8) 0.0328(7) 0.0493(10) -0.0096(7) -0.0035(7) 0.0074(6)
C6 0.0393(8) 0.0268(6) 0.0388(9) 0.0016(6) -0.0035(7) 0.0017(6)
C7 0.0275(7) 0.0279(6) 0.0279(7) -0.0016(6) -0.0004(5) -0.0015(5)
C8 0.0276(7) 0.0309(7) 0.0321(8) 0.0011(6) 0.0022(5) -0.0047(5)
C9 0.0244(6) 0.0328(6) 0.0350(8) 0.0007(6) -0.0013(6) -0.0017(5)
C10 0.0527(12) 0.0731(13) 0.0521(13) 0.0163(10) -0.0187(9) 0.0026(10)
C11 0.0587(12) 0.0560(11) 0.0470(12) 0.0210(9) 0.0067(8) -0.0061(9)
C12 0.0843(15) 0.0446(10) 0.0498(13) 0.0017(9) 0.0036(10) 0.0235(10)
C13 0.0829(15) 0.0738(14) 0.0317(10) 0.0075(10) 0.0016(9) -0.0265(12)
C14 0.0367(8) 0.0776(11) 0.0465(11) 0.0000(11) -0.0129(8) 0.0050(8)
C15 0.0451(9) 0.0460(8) 0.0487(11) -0.0192(9) -0.0031(8) -0.0042(7)

loop_
_atom_type_symbol
_atom_type_description
_atom_type_scat_dispersion_real
_atom_type_scat_dispersion_imag
_atom_type_scat_source
C C 0.0033 0.0016 'International Tables Vol C Tables 4.2.6.8 and 6.1.1.4'
H H 0.0000 0.0000 'International Tables Vol C Tables 4.2.6.8 and 6.1.1.4'
O O 0.0106 0.0060 'International Tables Vol C Tables 4.2.6.8 and 6.1.1.4'
Si Si 0.0817 0.0704 'International Tables Vol C Tables 4.2.6.8 and 6.1.1.4'

loop_
_geom_angle_atom_site_label_1
_geom_angle_atom_site_label_2
_geom_angle_atom_site_label_3
_geom_angle
C12 Si1 C11 110.81(11)
C12 Si1 C10 110.06(12)
C11 Si1 C10 110.50(11)
C12 Si1 C2 107.21(8)
C11 Si1 C2 109.41(8)
C10 Si1 C2 108.75(9)
O1 C1 C7 124.12(14)
O1 C1 C2 124.28(14)
C7 C1 C2 111.41(12)
C13 Si2 C14 109.96(11)
C13 Si2 C15 110.37(11)
C14 Si2 C15 110.14(9)
C13 Si2 C7 109.86(8)
C14 Si2 C7 109.56(9)
C15 Si2 C7 106.90(8)
C1 C2 C9 105.73(12)
C1 C2 C3 113.56(12)
C9 C2 C3 59.12(10)
C1 C2 Si1 118.53(10)
C9 C2 Si1 124.86(10)
C3 C2 Si1 121.03(11)
C4 C3 C9 119.78(14)
C4 C3 C2 121.09(12)
C9 C3 C2 58.65(9)
C4 C3 H3A 115.2
C9 C3 H3A 115.2
C2 C3 H3A 115.2
C5 C4 C3 121.81(15)
C5 C4 H4A 119.1
C3 C4 H4A 119.1
C4 C5 C6 122.31(13)
C4 C5 H5A 118.8
C6 C5 H5A 118.8
C5 C6 C8 120.08(14)
C5 C6 C7 120.63(13)
C8 C6 C7 58.70(9)
C5 C6 H6A 115.3
C8 C6 H6A 115.3
C7 C6 H6A 115.3
C1 C7 C8 105.36(12)
C1 C7 C6 113.89(13)
C8 C7 C6 58.67(9)
C1 C7 Si2 117.51(10)
C8 C7 Si2 127.35(11)
C6 C7 Si2 120.74(11)
C9 C8 C6 116.85(13)
C9 C8 C7 108.90(12)
C6 C8 C7 62.63(9)
C9 C8 H8A 118.5
C6 C8 H8A 118.5
C7 C8 H8A 118.5
C8 C9 C2 108.41(12)
C8 C9 C3 116.88(12)
C2 C9 C3 62.23(10)
C8 C9 H9A 118.7
C2 C9 H9A 118.7
C3 C9 H9A 118.7
Si1 C10 H10A 109.5
Si1 C10 H10B 109.5
H10A C10 H10B 109.5
Si1 C10 H10C 109.5
H10A C10 H10C 109.5
H10B C10 H10C 109.5
Si1 C11 H11A 109.5
Si1 C11 H11B 109.5
H11A C11 H11B 109.5
Si1 C11 H11C 109.5
H11A C11 H11C 109.5
H11B C11 H11C 109.5
Si1 C12 H12A 109.5
Si1 C12 H12B 109.5
H12A C12 H12B 109.5
Si1 C12 H12C 109.5
H12A C12 H12C 109.5
H12B C12 H12C 109.5
Si2 C13 H13A 109.5
Si2 C13 H13B 109.5
H13A C13 H13B 109.5
Si2 C13 H13C 109.5
H13A C13 H13C 109.5
H13B C13 H13C 109.5
Si2 C14 H14A 109.5
Si2 C14 H14B 109.5
H14A C14 H14B 109.5
Si2 C14 H14C 109.5
H14A C14 H14C 109.5
H14B C14 H14C 109.5
Si2 C15 H15A 109.5
Si2 C15 H15B 109.5
H15A C15 H15B 109.5
Si2 C15 H15C 109.5
H15A C15 H15C 109.5
H15B C15 H15C 109.5

loop_
_geom_bond_atom_site_label_1
_geom_bond_atom_site_label_2
_geom_bond_distance
Si1 C12 1.858(2)
Si1 C11 1.865(2)
Si1 C10 1.866(2)
Si1 C2 1.8690(15)
O1 C1 1.2224(18)
C1 C7 1.499(2)
C1 C2 1.503(2)
Si2 C13 1.862(2)
Si2 C14 1.8631(17)
Si2 C15 1.8640(17)
Si2 C7 1.8651(16)
C2 C9 1.512(2)
C2 C3 1.567(2)
C3 C4 1.471(2)
C3 C9 1.520(2)
C3 H3A 1.0000
C4 C5 1.327(3)
C4 H4A 0.9500
C5 C6 1.461(2)
C5 H5A 0.9500
C6 C8 1.515(2)
C6 C7 1.576(2)
C6 H6A 1.0000
C7 C8 1.5161(19)
C8 C9 1.511(2)
C8 H8A 1.0000
C9 H9A 1.0000
C10 H10A 0.9800
C10 H10B 0.9800
C10 H10C 0.9800
C11 H11A 0.9800
C11 H11B 0.9800
C11 H11C 0.9800
C12 H12A 0.9800
C12 H12B 0.9800
C12 H12C 0.9800
C13 H13A 0.9800
C13 H13B 0.9800
C13 H13C 0.9800
C14 H14A 0.9800
C14 H14B 0.9800
C14 H14C 0.9800
C15 H15A 0.9800
C15 H15B 0.9800
C15 H15C 0.9800

loop_
_geom_torsion_atom_site_label_1
_geom_torsion_atom_site_label_2
_geom_torsion_atom_site_label_3
_geom_torsion_atom_site_label_4
_geom_torsion
O1 C1 C2 C9 -179.62(14)
C7 C1 C2 C9 -4.44(16)
O1 C1 C2 C3 117.69(16)
C7 C1 C2 C3 -67.13(16)
O1 C1 C2 Si1 -33.6(2)
C7 C1 C2 Si1 141.56(11)
C12 Si1 C2 C1 -57.48(14)
C11 Si1 C2 C1 62.76(14)
C10 Si1 C2 C1 -176.46(13)
C12 Si1 C2 C9 81.52(16)
C11 Si1 C2 C9 -158.24(14)
C10 Si1 C2 C9 -37.45(17)
C12 Si1 C2 C3 153.42(14)
C11 Si1 C2 C3 -86.34(13)
C10 Si1 C2 C3 34.44(15)
C1 C2 C3 C4 -13.4(2)
C9 C2 C3 C4 -108.16(17)
Si1 C2 C3 C4 137.16(14)
C1 C2 C3 C9 94.81(14)
Si1 C2 C3 C9 -114.68(12)
C9 C3 C4 C5 -12.5(2)
C2 C3 C4 C5 56.7(2)
C3 C4 C5 C6 -0.5(2)
C4 C5 C6 C8 12.7(2)
C4 C5 C6 C7 -56.5(2)
O1 C1 C7 C8 179.33(14)
C2 C1 C7 C8 4.15(15)
O1 C1 C7 C6 -118.58(16)
C2 C1 C7 C6 66.23(16)
O1 C1 C7 Si2 30.84(19)
C2 C1 C7 Si2 -144.35(10)
C5 C6 C7 C1 14.78(19)
C8 C6 C7 C1 -93.99(14)
C5 C6 C7 C8 108.77(16)
C5 C6 C7 Si2 -133.56(13)
C8 C6 C7 Si2 117.67(13)
C13 Si2 C7 C1 169.97(13)
C14 Si2 C7 C1 -69.13(13)
C15 Si2 C7 C1 50.20(13)
C13 Si2 C7 C8 29.32(16)
C14 Si2 C7 C8 150.21(13)
C15 Si2 C7 C8 -90.46(13)
C13 Si2 C7 C6 -42.79(15)
C14 Si2 C7 C6 78.10(13)
C15 Si2 C7 C6 -162.57(12)
C5 C6 C8 C9 -11.2(2)
C7 C6 C8 C9 98.44(14)
C5 C6 C8 C7 -109.69(16)
C1 C7 C8 C9 -2.19(15)
C6 C7 C8 C9 -111.12(14)
Si2 C7 C8 C9 142.14(12)
C1 C7 C8 C6 108.93(13)
Si2 C7 C8 C6 -106.74(14)
C6 C8 C9 C2 -68.66(16)
C7 C8 C9 C2 -0.46(16)
C6 C8 C9 C3 -1.11(18)
C7 C8 C9 C3 67.09(16)
C1 C2 C9 C8 2.91(16)
C3 C2 C9 C8 111.30(13)
Si1 C2 C9 C8 -140.31(12)
C1 C2 C9 C3 -108.39(13)
Si1 C2 C9 C3 108.39(14)
C4 C3 C9 C8 12.71(19)
C2 C3 C9 C8 -97.66(14)
C4 C3 C9 C2 110.36(15)
